data_1556138
loop_
_publ_author_name
'Barluenga, Jos\'e'
'\'Alvarez-Fern\'andez, Ana'
'Su\'arez-Rodr\'iguez, Tatiana'
'Su\'arez-Sobrino, \'Angel L'
'Tom\'as, Miguel'

_publ_section_title
;
 A simple metal-promoted three-step access to n/5/m angular carbocyclic
 systems.
;
_journal_issue 3
_journal_name_full 'Organic letters'
_journal_page_first 488
_journal_page_last 491
_journal_paper_doi 10.1021/ol303269r
_journal_volume 15
_journal_year 2013
_chemical_formula_moiety 'C17 H20 O5'
_chemical_formula_sum 'C17 H20 O5'
_chemical_formula_weight 304.33
_space_group_IT_number 2
_space_group_name_Hall '-P 1'
_space_group_name_H-M_alt 'P -1'
_symmetry_cell_setting triclinic
_symmetry_space_group_name_Hall '-P 1'
_symmetry_space_group_name_H-M 'P -1'
_atom_sites_solution_hydrogens geom
_atom_sites_solution_primary direct
_atom_sites_solution_secondary difmap
_audit_creation_method SHELXL-97
_cell_angle_alpha 76.55(2)
_cell_angle_beta 79.16(2)
_cell_angle_gamma 89.73(2)
_cell_formula_units_Z 2
_cell_length_a 8.390(3)
_cell_length_b 9.844(2)
_cell_length_c 10.320(2)
_cell_measurement_reflns_used 1401
_cell_measurement_temperature 293(2)
_cell_measurement_theta_max 71.0531
_cell_measurement_theta_min 4.4633
_cell_volume 813.5(4)
_computing_cell_refinement
;
CrysAlis RED, Oxford Diffraction Ltd.,
Version 1.171.32.5 (release 08-05-2007 CrysAlis171 .NET)
(compiled May  8 2007,13:10:02)
;
_computing_data_collection
;
CrysAlis CCD, Oxford Diffraction Ltd.,
Version 1.171.32.5 (release 08-05-2007 CrysAlis171 .NET)
(compiled May  8 2007,13:10:02)
;
_computing_data_reduction
;
CrysAlis RED, Oxford Diffraction Ltd.,
Version 1.171.32.5 (release 08-05-2007 CrysAlis171 .NET)
(compiled May  8 2007,13:10:02)
;
_computing_molecular_graphics 'PLATON (Spek, 2006)'
_computing_publication_material 'SHELXL-97(Sheldrick, 1997)'
_computing_structure_refinement 'SHELXL-97 (Sheldrick, 1997)'
_computing_structure_solution 'SIR-92 (Altomare, 1994)'
_diffrn_ambient_temperature 293(2)
_diffrn_detector_area_resol_mean 8.2640
_diffrn_measured_fraction_theta_full 0.933
_diffrn_measured_fraction_theta_max 0.903
_diffrn_measurement_device_type
;
 Oxford Diffraction Xcalibur Nova
;
_diffrn_measurement_method '\f and \w scans'
_diffrn_radiation_monochromator graphite
_diffrn_radiation_source 'Nova (Cu) X-ray Source'
_diffrn_radiation_type CuK\a
_diffrn_radiation_wavelength 1.54184
_diffrn_reflns_av_R_equivalents 0.0440
_diffrn_reflns_av_sigmaI/netI 0.0626
_diffrn_reflns_limit_h_max 9
_diffrn_reflns_limit_h_min -10
_diffrn_reflns_limit_k_max 10
_diffrn_reflns_limit_k_min -11
_diffrn_reflns_limit_l_max 12
_diffrn_reflns_limit_l_min -12
_diffrn_reflns_number 5141
_diffrn_reflns_theta_full 70.00
_diffrn_reflns_theta_max 71.98
_diffrn_reflns_theta_min 4.49
_diffrn_standards_number 0
_exptl_absorpt_coefficient_mu 0.753
_exptl_absorpt_correction_T_max 1.00000
_exptl_absorpt_correction_T_min 0.70965
_exptl_absorpt_correction_type multi-scan
_exptl_absorpt_process_details
;
CrysAlis RED, Oxford Diffraction Ltd.,
Version 1.171.32.5 (release 08-05-2007 CrysAlis171 .NET)
(compiled May  8 2007,13:10:02)
Empirical absorption correction using spherical harmonics,
 implemented in SCALE3 ABSPACK scaling algorithm.
;
_exptl_crystal_colour colorless
_exptl_crystal_density_diffrn 1.243
_exptl_crystal_density_method 'not measured'
_exptl_crystal_description prism
_exptl_crystal_F_000 324
_exptl_crystal_size_max 0.101
_exptl_crystal_size_mid 0.064
_exptl_crystal_size_min 0.032
_refine_diff_density_max 0.174
_refine_diff_density_min -0.203
_refine_diff_density_rms 0.047
_refine_ls_extinction_method none
_refine_ls_goodness_of_fit_ref 1.048
_refine_ls_hydrogen_treatment noref
_refine_ls_matrix_type full
_refine_ls_number_parameters 211
_refine_ls_number_reflns 5141
_refine_ls_number_restraints 0
_refine_ls_restrained_S_all 1.048
_refine_ls_R_factor_all 0.1364
_refine_ls_R_factor_gt 0.0761
_refine_ls_shift/su_max 0.000
_refine_ls_shift/su_mean 0.000
_refine_ls_structure_factor_coef Fsqd
_refine_ls_weighting_details 'calc w=1/[\s^2^(Fo^2^)+(0.1237P)^2^+0.0813P] where P=(Fo^2^+2Fc^2^)/3'
_refine_ls_weighting_scheme calc
_refine_ls_wR_factor_gt 0.2116
_refine_ls_wR_factor_ref 0.2523
_reflns_number_gt 1449
_reflns_number_total 2889
_reflns_threshold_expression >2\s(I)
_cod_data_source_file ol303269r_si_001.cif
_cod_data_source_block 3c
_cod_original_cell_volume 813.4(4)
_cod_database_code 1556138

loop_
_symmetry_equiv_pos_as_xyz
'x, y, z'
'-x, -y, -z'

loop_
_atom_site_label
_atom_site_type_symbol
_atom_site_fract_x
_atom_site_fract_y
_atom_site_fract_z
_atom_site_U_iso_or_equiv
_atom_site_adp_type
_atom_site_occupancy
_atom_site_symmetry_multiplicity
_atom_site_calc_flag
_atom_site_refinement_flags
O5 O 0.1871(4) 0.0522(3) 1.0654(3) 0.0866(9) Uani 1 1 d .
O4 O -0.1623(4) 0.3056(4) 0.9182(3) 0.0888(10) Uani 1 1 d .
O3 O 0.3506(4) 0.2373(4) 0.9667(4) 0.1049(12) Uani 1 1 d .
O1 O 0.2540(4) 0.6200(4) 0.5093(3) 0.0913(10) Uani 1 1 d .
O2 O -0.0166(4) 0.3287(4) 1.0723(3) 0.1034(12) Uani 1 1 d .
C4 C 0.2343(5) 0.2502(4) 0.6355(4) 0.0638(10) Uani 1 1 d .
C3 C 0.1674(5) 0.3128(4) 0.7561(4) 0.0638(10) Uani 1 1 d .
C6 C 0.0872(5) 0.2020(5) 0.5842(4) 0.0764(12) Uani 1 1 d .
H6A H 0.0470 0.1107 0.6398 0.092 Uiso 1 1 calc R
H6B H 0.0009 0.2668 0.5944 0.092 Uiso 1 1 calc R
C10 C 0.0990(5) 0.2195(4) 0.8929(4) 0.0658(10) Uani 1 1 d .
H10 H 0.0494 0.1357 0.8784 0.079 Uiso 1 1 calc R
C2 C 0.1735(5) 0.4517(4) 0.7212(4) 0.0725(11) Uani 1 1 d .
H2 H 0.1353 0.5091 0.7794 0.087 Uiso 1 1 calc R
C14 C -0.0310(5) 0.2904(4) 0.9725(4) 0.0713(11) Uani 1 1 d .
C15 C 0.2289(6) 0.1734(5) 0.9770(4) 0.0731(11) Uani 1 1 d .
C11 C 0.3474(6) 0.1338(5) 0.6724(4) 0.0728(12) Uani 1 1 d .
C5 C 0.3269(5) 0.3778(4) 0.5326(4) 0.0683(11) Uani 1 1 d .
H5 H 0.4375 0.3772 0.5507 0.082 Uiso 1 1 calc R
C1 C 0.2489(5) 0.5009(5) 0.5788(5) 0.0694(11) Uani 1 1 d .
C7 C 0.1300(7) 0.1938(6) 0.4354(5) 0.0957(16) Uani 1 1 d .
H7B H 0.2117 0.1249 0.4255 0.115 Uiso 1 1 calc R
H7A H 0.0342 0.1642 0.4077 0.115 Uiso 1 1 calc R
C8 C 0.1935(7) 0.3336(6) 0.3458(5) 0.0972(16) Uani 1 1 d .
H8B H 0.2163 0.3272 0.2518 0.117 Uiso 1 1 calc R
H8A H 0.1114 0.4022 0.3552 0.117 Uiso 1 1 calc R
C9 C 0.3448(7) 0.3798(5) 0.3829(4) 0.0877(14) Uani 1 1 d .
H9B H 0.3763 0.4740 0.3298 0.105 Uiso 1 1 calc R
H9A H 0.4314 0.3193 0.3588 0.105 Uiso 1 1 calc R
C17 C 0.3003(7) -0.0030(6) 1.1539(5) 0.0986(16) Uani 1 1 d .
H17B H 0.2571 -0.0904 1.2133 0.148 Uiso 1 1 calc R
H17A H 0.3160 0.0623 1.2069 0.148 Uiso 1 1 calc R
H17C H 0.4025 -0.0172 1.0998 0.148 Uiso 1 1 calc R
C16 C -0.2937(6) 0.3806(6) 0.9806(5) 0.1011(16) Uani 1 1 d .
H16C H -0.3823 0.3849 0.9331 0.152 Uiso 1 1 calc R
H16B H -0.2554 0.4737 0.9759 0.152 Uiso 1 1 calc R
H16A H -0.3299 0.3327 1.0739 0.152 Uiso 1 1 calc R
C12 C 0.3264(6) 0.0054(5) 0.6675(4) 0.0819(13) Uani 1 1 d .
C13 C 0.2998(9) -0.1213(6) 0.6555(8) 0.115(2) Uani 1 1 d .
H13A H 0.227(7) -0.199(7) 0.739(6) 0.13(2) Uiso 1 1 d .
H13B H 0.351(9) -0.137(8) 0.561(7) 0.16(3) Uiso 1 1 d .
H11 H 0.436(6) 0.160(5) 0.708(5) 0.096(15) Uiso 1 1 d .

loop_
_atom_site_aniso_label
_atom_site_aniso_U_11
_atom_site_aniso_U_22
_atom_site_aniso_U_33
_atom_site_aniso_U_23
_atom_site_aniso_U_13
_atom_site_aniso_U_12
O5 0.090(2) 0.082(2) 0.092(2) -0.0188(17) -0.0303(17) 0.0048(17)
O4 0.078(2) 0.107(2) 0.095(2) -0.0453(19) -0.0229(17) 0.0132(17)
O3 0.088(2) 0.119(3) 0.107(3) -0.014(2) -0.0341(19) -0.018(2)
O1 0.102(2) 0.070(2) 0.103(2) -0.0262(18) -0.0151(18) 0.0099(17)
O2 0.106(3) 0.140(3) 0.085(2) -0.064(2) -0.0253(18) 0.031(2)
C4 0.074(3) 0.061(2) 0.064(2) -0.0283(18) -0.0151(19) 0.0058(19)
C3 0.064(2) 0.069(3) 0.066(2) -0.0307(19) -0.0134(19) 0.0026(18)
C6 0.084(3) 0.079(3) 0.079(3) -0.036(2) -0.026(2) 0.005(2)
C10 0.075(3) 0.064(2) 0.063(2) -0.0281(19) -0.010(2) 0.0012(19)
C2 0.082(3) 0.067(3) 0.077(3) -0.038(2) -0.009(2) 0.005(2)
C14 0.080(3) 0.071(3) 0.064(2) -0.023(2) -0.010(2) 0.001(2)
C15 0.079(3) 0.077(3) 0.069(3) -0.031(2) -0.009(2) 0.000(2)
C11 0.085(3) 0.072(3) 0.069(3) -0.027(2) -0.020(2) 0.016(2)
C5 0.071(3) 0.066(2) 0.071(2) -0.026(2) -0.007(2) 0.0057(19)
C1 0.076(3) 0.057(3) 0.082(3) -0.026(2) -0.020(2) 0.0059(19)
C7 0.119(4) 0.097(4) 0.089(3) -0.044(3) -0.038(3) 0.004(3)
C8 0.128(4) 0.101(4) 0.076(3) -0.032(3) -0.038(3) 0.012(3)
C9 0.107(4) 0.087(3) 0.072(3) -0.028(2) -0.014(2) 0.012(3)
C17 0.110(4) 0.108(4) 0.087(3) -0.025(3) -0.039(3) 0.019(3)
C16 0.078(3) 0.118(4) 0.105(4) -0.032(3) -0.006(3) 0.016(3)
C12 0.096(3) 0.075(3) 0.074(3) -0.024(2) -0.007(2) 0.014(2)
C13 0.150(6) 0.068(3) 0.130(5) -0.033(3) -0.025(4) 0.014(3)

loop_
_atom_type_symbol
_atom_type_description
_atom_type_scat_dispersion_real
_atom_type_scat_dispersion_imag
_atom_type_scat_source
C C 0.0181 0.0091 'International Tables Vol C Tables 4.2.6.8 and 6.1.1.4'
H H 0.0000 0.0000 'International Tables Vol C Tables 4.2.6.8 and 6.1.1.4'
O O 0.0492 0.0322 'International Tables Vol C Tables 4.2.6.8 and 6.1.1.4'

loop_
_geom_angle_atom_site_label_1
_geom_angle_atom_site_label_2
_geom_angle_atom_site_label_3
_geom_angle
C15 O5 C17 117.0(4)
C14 O4 C16 116.8(4)
C11 C4 C3 111.8(3)
C11 C4 C5 111.2(3)
C3 C4 C5 101.7(3)
C11 C4 C6 112.9(3)
C3 C4 C6 107.4(3)
C5 C4 C6 111.3(3)
C2 C3 C10 127.5(3)
C2 C3 C4 111.9(3)
C10 C3 C4 120.5(3)
C7 C6 C4 112.5(4)
C7 C6 H6A 109.1
C4 C6 H6A 109.1
C7 C6 H6B 109.1
C4 C6 H6B 109.1
H6A C6 H6B 107.8
C3 C10 C14 111.3(3)
C3 C10 C15 112.5(3)
C14 C10 C15 108.9(3)
C3 C10 H10 108.0
C14 C10 H10 108.0
C15 C10 H10 108.0
C3 C2 C1 110.0(3)
C3 C2 H2 125.0
C1 C2 H2 125.0
O2 C14 O4 124.4(4)
O2 C14 C10 124.3(4)
O4 C14 C10 111.3(3)
O3 C15 O5 123.8(5)
O3 C15 C10 124.7(4)
O5 C15 C10 111.5(4)
C12 C11 C4 125.7(4)
C12 C11 H11 120(3)
C4 C11 H11 114(3)
C1 C5 C9 117.1(4)
C1 C5 C4 103.6(3)
C9 C5 C4 117.2(3)
C1 C5 H5 106.0
C9 C5 H5 106.0
C4 C5 H5 106.0
O1 C1 C2 127.2(4)
O1 C1 C5 125.5(4)
C2 C1 C5 107.3(4)
C8 C7 C6 110.7(4)
C8 C7 H7B 109.5
C6 C7 H7B 109.5
C8 C7 H7A 109.5
C6 C7 H7A 109.5
H7B C7 H7A 108.1
C9 C8 C7 110.8(4)
C9 C8 H8B 109.5
C7 C8 H8B 109.5
C9 C8 H8A 109.5
C7 C8 H8A 109.5
H8B C8 H8A 108.1
C8 C9 C5 113.7(4)
C8 C9 H9B 108.8
C5 C9 H9B 108.8
C8 C9 H9A 108.8
C5 C9 H9A 108.8
H9B C9 H9A 107.7
O5 C17 H17B 109.5
O5 C17 H17A 109.5
H17B C17 H17A 109.5
O5 C17 H17C 109.5
H17B C17 H17C 109.5
H17A C17 H17C 109.5
O4 C16 H16C 109.5
O4 C16 H16B 109.5
H16C C16 H16B 109.5
O4 C16 H16A 109.5
H16C C16 H16A 109.5
H16B C16 H16A 109.5
C11 C12 C13 176.0(6)
C12 C13 H13A 121(3)
C12 C13 H13B 113(4)
H13A C13 H13B 126(5)

loop_
_geom_bond_atom_site_label_1
_geom_bond_atom_site_label_2
_geom_bond_distance
O5 C15 1.325(5)
O5 C17 1.457(6)
O4 C14 1.320(5)
O4 C16 1.456(6)
O3 C15 1.176(5)
O1 C1 1.221(5)
O2 C14 1.202(5)
C4 C11 1.510(6)
C4 C3 1.527(5)
C4 C5 1.545(6)
C4 C6 1.549(5)
C3 C2 1.330(6)
C3 C10 1.504(6)
C6 C7 1.530(6)
C6 H6A 0.9700
C6 H6B 0.9700
C10 C14 1.508(6)
C10 C15 1.521(6)
C10 H10 0.9800
C2 C1 1.455(6)
C2 H2 0.9300
C11 C12 1.291(6)
C11 H11 0.95(5)
C5 C1 1.506(5)
C5 C9 1.520(6)
C5 H5 0.9800
C7 C8 1.504(7)
C7 H7B 0.9700
C7 H7A 0.9700
C8 C9 1.494(7)
C8 H8B 0.9700
C8 H8A 0.9700
C9 H9B 0.9700
C9 H9A 0.9700
C17 H17B 0.9600
C17 H17A 0.9600
C17 H17C 0.9600
C16 H16C 0.9600
C16 H16B 0.9600
C16 H16A 0.9600
C12 C13 1.306(7)
C13 H13A 1.10(6)
C13 H13B 1.03(7)

loop_
_geom_torsion_atom_site_label_1
_geom_torsion_atom_site_label_2
_geom_torsion_atom_site_label_3
_geom_torsion_atom_site_label_4
_geom_torsion
C11 C4 C3 C2 134.6(4)
C5 C4 C3 C2 15.9(4)
C6 C4 C3 C2 -101.1(4)
C11 C4 C3 C10 -47.6(5)
C5 C4 C3 C10 -166.4(3)
C6 C4 C3 C10 76.6(4)
C11 C4 C6 C7 -79.9(5)
C3 C4 C6 C7 156.5(4)
C5 C4 C6 C7 46.0(5)
C2 C3 C10 C14 26.6(6)
C4 C3 C10 C14 -150.7(4)
C2 C3 C10 C15 -95.8(5)
C4 C3 C10 C15 86.8(4)
C10 C3 C2 C1 -179.8(4)
C4 C3 C2 C1 -2.3(5)
C16 O4 C14 O2 3.4(6)
C16 O4 C14 C10 -176.3(4)
C3 C10 C14 O2 -110.7(5)
C15 C10 C14 O2 13.8(6)
C3 C10 C14 O4 69.0(4)
C15 C10 C14 O4 -166.5(4)
C17 O5 C15 O3 0.0(6)
C17 O5 C15 C10 -179.1(3)
C3 C10 C15 O3 27.5(6)
C14 C10 C15 O3 -96.3(5)
C3 C10 C15 O5 -153.3(3)
C14 C10 C15 O5 82.8(4)
C3 C4 C11 C12 119.1(5)
C5 C4 C11 C12 -128.0(5)
C6 C4 C11 C12 -2.1(6)
C11 C4 C5 C1 -141.2(3)
C3 C4 C5 C1 -22.1(4)
C6 C4 C5 C1 92.0(4)
C11 C4 C5 C9 88.2(4)
C3 C4 C5 C9 -152.7(4)
C6 C4 C5 C9 -38.6(5)
C3 C2 C1 O1 169.3(4)
C3 C2 C1 C5 -13.0(5)
C9 C5 C1 O1 -29.5(6)
C4 C5 C1 O1 -160.1(4)
C9 C5 C1 C2 152.8(4)
C4 C5 C1 C2 22.1(4)
C4 C6 C7 C8 -58.6(6)
C6 C7 C8 C9 61.2(6)
C7 C8 C9 C5 -52.8(6)
C1 C5 C9 C8 -81.3(5)
C4 C5 C9 C8 42.7(6)
C4 C11 C12 C13 30(9)
